data_7046891
loop_
_publ_author_name
'Kusumoto, Sotaro'
'Kobayashi, Fumiya'
'Ohtani, Ryo'
'Zhang, Yingjie'
'Harrowfield, Jack'
'Kim, Yang'
'Hayami, Shinya'
'Nakamura, Masaaki'

_publ_section_title
;
 Creating capsules with cubanes.
;
_journal_issue 29
_journal_name_full 'Dalton transactions (Cambridge, England : 2003)'
_journal_page_first 9575
_journal_page_last 9578
_journal_paper_doi 10.1039/c8dt01911h
_journal_volume 47
_journal_year 2018
_chemical_formula_moiety 'C42 H69 N6 Ni4 O13, C42 H68 N6 Ni4 O13, Cl O4, 5(C H4 O), Cl0.5 O1.75, 0.5(Cl)'
_chemical_formula_sum 'C89 H157 Cl2 N12 Ni8 O36.75'
_chemical_formula_weight 2523.84
_space_group_crystal_system triclinic
_space_group_IT_number 2
_space_group_name_Hall '-P 1'
_space_group_name_H-M_alt 'P -1'
_symmetry_space_group_name_Hall '-P 1'
_symmetry_space_group_name_H-M 'P -1'
_atom_sites_solution_hydrogens geom
_audit_creation_date 2018-06-14
_audit_creation_method
;
Olex2 1.2
(compiled 2017.08.10 svn.r3458 for OlexSys, GUI svn.r5381)
;
_audit_update_record
;
2018-06-20 deposited with the CCDC.
2018-06-28 downloaded from the CCDC.
;
_cell_angle_alpha 91.79(3)
_cell_angle_beta 92.92(3)
_cell_angle_gamma 90.57(3)
_cell_formula_units_Z 2
_cell_length_a 15.900(3)
_cell_length_b 17.230(3)
_cell_length_c 21.830(4)
_cell_measurement_reflns_used 12000
_cell_measurement_temperature 100(2)
_cell_measurement_theta_max 25.000
_cell_measurement_theta_min 0.935
_cell_volume 5969.4(19)
_computing_cell_refinement 'XDS (Kabsch, 1993)'
_computing_data_collection 'BLU-ICE (McPhillips et al., 2002)'
_computing_data_reduction 'XDS (Kabsch, 1993)'
_computing_molecular_graphics 'Olex2 (Dolomanov et al., 2009)'
_computing_publication_material 'Olex2 (Dolomanov et al., 2009)'
_computing_structure_refinement 'ShelXL (Sheldrick, 2015)'
_computing_structure_solution 'ShelXT (Sheldrick, 2015)'
_diffrn_ambient_temperature 100(2)
_diffrn_measured_fraction_theta_full 0.984
_diffrn_measured_fraction_theta_max 0.984
_diffrn_measurement_device_type 'ADSC Quantum Detector'
_diffrn_measurement_method '\p  scans'
_diffrn_radiation_type 'silicon double crystal monochromated synchrotron'
_diffrn_radiation_wavelength 0.7108
_diffrn_reflns_av_R_equivalents 0.0391
_diffrn_reflns_av_unetI/netI 0.0273
_diffrn_reflns_Laue_measured_fraction_full 0.984
_diffrn_reflns_Laue_measured_fraction_max 0.984
_diffrn_reflns_limit_h_max 18
_diffrn_reflns_limit_h_min -18
_diffrn_reflns_limit_k_max 20
_diffrn_reflns_limit_k_min -20
_diffrn_reflns_limit_l_max 25
_diffrn_reflns_limit_l_min -25
_diffrn_reflns_number 107927
_diffrn_reflns_point_group_measured_fraction_full 0.984
_diffrn_reflns_point_group_measured_fraction_max 0.984
_diffrn_reflns_theta_full 25.000
_diffrn_reflns_theta_max 25.000
_diffrn_reflns_theta_min 0.935
_diffrn_source 'Australian Synchrotron MX1'
_exptl_absorpt_coefficient_mu 1.356
_exptl_absorpt_correction_type none
_exptl_crystal_colour blue
_exptl_crystal_density_diffrn 1.404
_exptl_crystal_description block
_exptl_crystal_F_000 2654
_exptl_crystal_size_max 0.045
_exptl_crystal_size_mid 0.030
_exptl_crystal_size_min 0.015
_refine_diff_density_max 3.199
_refine_diff_density_min -1.200
_refine_diff_density_rms 0.157
_refine_ls_extinction_method none
_refine_ls_goodness_of_fit_ref 1.096
_refine_ls_hydrogen_treatment constr
_refine_ls_matrix_type full
_refine_ls_number_parameters 1358
_refine_ls_number_reflns 20649
_refine_ls_number_restraints 16
_refine_ls_restrained_S_all 1.096
_refine_ls_R_factor_all 0.0840
_refine_ls_R_factor_gt 0.0788
_refine_ls_shift/su_max 0.001
_refine_ls_shift/su_mean 0.000
_refine_ls_structure_factor_coef Fsqd
_refine_ls_weighting_details 'w=1/[\s^2^(Fo^2^)+(0.0720P)^2^+77.2296P] where P=(Fo^2^+2Fc^2^)/3'
_refine_ls_weighting_scheme calc
_refine_ls_wR_factor_gt 0.2105
_refine_ls_wR_factor_ref 0.2140
_reflns_Friedel_coverage 0.000
_reflns_number_gt 18642
_reflns_number_total 20649
_reflns_threshold_expression 'I > 2\s(I)'
_cod_data_source_file c8dt01911h2.cif
_cod_data_source_block K1_sq
_cod_depositor_comments 'Adding full bibliography for 7046891--7046893.cif.'
_cod_original_cell_volume 5969(2)
_cod_database_code 7046891
_shelx_shelxl_version_number 2014/7
_shelx_space_group_comment
;
The symmetry employed for this shelxl refinement is uniquely defined
by the following loop, which should always be used as a source of
symmetry information in preference to the above space-group names.
They are only intended as comments.
;
_olex2_refinement_description
;
1. Fixed Uiso
 At 1.2 times of:
  All C(H) groups, All C(H,H) groups, All N(H) groups, All N(H,H) groups
 At 1.5 times of:
  All C(H,H,H) groups, All O(H) groups
2. Restrained distances
 C69A-C68 \\sim C69B-C68
 with sigma of 0.02
 C70A-C69A \\sim C70B-C69B
 with sigma of 0.02
 C71A-C70A \\sim C71B-C70B
 with sigma of 0.02
 N11-C71B \\sim N11-C71A
 with sigma of 0.02
 Cl2-O14S \\sim Cl2-O15S \\sim Cl2-O13S \\sim Cl2-O16S
 with sigma of 0.02
 Cl1-O10S \\sim Cl1-O9S \\sim Cl1-O12S \\sim Cl1-O11S
 with sigma of 0.02
3. Rigid bond restraints
 O13S, O14S, O15S, O16S
 with sigma for 1-2 distances of 0.01 and sigma for 1-3 distances of 0.01
 O9S, O10S, O11S, O12S
 with sigma for 1-2 distances of 0.01 and sigma for 1-3 distances of 0.01
4. Uiso/Uaniso restraints and constraints
O13S \\sim O14S \\sim O15S \\sim O16S: within 1.7A with sigma of 0.04 and sigma
for terminal atoms of 0.08
O9S \\sim O10S \\sim O11S \\sim O12S: within 1.7A with sigma of 0.04 and sigma
for terminal atoms of 0.08
Uanis(C69A) = Uanis(C69B) = Uanis(C70B) = Uanis(C70A) = Uanis(C71A) =
Uanis(C71B)
5. Others
 Fixed Sof: H11(0.5) H11A(0.5) H68A(0.5) H68B(0.5) C69A(0.5) H69A(0.5)
 H69B(0.5) C70A(0.5) H70A(0.5) H70B(0.5) C71A(0.5) H71A(0.5) H71B(0.5)
 C69B(0.5) H69C(0.5) H69D(0.5) C70B(0.5) H70C(0.5) H70D(0.5) C71B(0.5)
 H71C(0.5) H71D(0.5) O9S(0.5) O10S(0.5) O11S(0.5) O12S(0.5) O13S(0.5) O14S(0.5)
 O15S(0.5) O16S(0.5) Cl3(0.5) O1A(0.25) O1C(0.5) O2C(0.5) O3C(0.5) Cl4(0.5)
6.a Secondary CH2 refined with riding coordinates:
 N2(H2A,H2B), N4(H4A,H4B), N6(H6A,H6B), C1(H1A,H1B), C2(H2C,H2D), C3(H3A,H3B),
 C4(H4C,H4D), C5(H5A,H5B), C13(H13A,H13B), C14(H14A,H14B), C15(H15A,H15B),
 C16(H16A,H16B), C17(H17A,H17B), C25(H25A,H25B), C26(H26A,H26B), C27(H27A,H27B),
  C28(H28A,H28B), C29(H29A,H29B), N8(H8A,H8B), N10(H10A,H10B), N12(H12A,H12B),
 C43(H43A,H43B), C44(H44A,H44B), C45(H45A,H45B), C46(H46A,H46B), C47(H47A,H47B),
  C55(H55A,H55B), C56(H56A,H56B), C57(H57A,H57B), C58(H58A,H58B), C59(H59A,
 H59B), C67(H67A,H67B), C68(H68A,H68B), C69A(H69A,H69B), C70A(H70A,H70B),
 C71A(H71A,H71B), C69B(H69C,H69D), C70B(H70C,H70D), C71B(H71C,H71D)
6.b Aromatic/amide H refined with riding coordinates:
 N1(H1), N3(H3), N5(H5), C8(H8), C9(H9A), C10(H10), C11(H11B), C20(H20),
 C21(H21), C22(H22), C23(H23), C32(H32), C33(H33), C34(H34), C35(H35), N7(H7),
 N9(H9), N11(H11), N11(H11A), C50(H50), C51(H51), C52(H52), C53(H53), C62(H62),
 C63(H63), C64(H64), C65(H65), C74(H74), C75(H75), C76(H76), C77(H77)
6.c Idealised Me refined as rotating group:
 C37(H37A,H37B,H37C), C38(H38A,H38B,H38C), C39(H39A,H39B,H39C), C40(H40A,H40B,
 H40C), C41(H41A,H41B,H41C), C42(H42A,H42B,H42C), C79(H79A,H79B,H79C), C80(H80A,
 H80B,H80C), C81(H81A,H81B,H81C), C82(H82A,H82B,H82C), C83(H83A,H83B,H83C),
 C84(H84A,H84B,H84C), C1S(H1SA,H1SB,H1SC), C2S(H2SA,H2SB,H2SC), C4S(H4SA,H4SB,
 H4SC), C7S(H7SA,H7SB,H7SC), C8S(H8SA,H8SB,H8SC)
6.d Idealised tetrahedral OH refined as rotating group:
 O1S(H1S), O2S(H2S), O4S(H4S), O7S(H7S), O8S(H8S)
;
_olex2_submission_special_instructions 'No special instructions were received'

loop_
_space_group_symop_operation_xyz
'x, y, z'
'-x, -y, -z'

loop_
_atom_site_label
_atom_site_type_symbol
_atom_site_fract_x
_atom_site_fract_y
_atom_site_fract_z
_atom_site_U_iso_or_equiv
_atom_site_adp_type
_atom_site_occupancy
_atom_site_site_symmetry_order
_atom_site_calc_flag
_atom_site_refinement_flags_posn
_atom_site_refinement_flags_adp
_atom_site_refinement_flags_occupancy
_atom_site_disorder_assembly
_atom_site_disorder_group
Ni1 Ni -0.03710(5) 0.78458(5) 0.07745(4) 0.01516(18) Uani 1 1 d . . . . .
Ni2 Ni 0.01070(5) 0.69289(5) 0.19299(4) 0.01493(18) Uani 1 1 d . . . . .
Ni3 Ni 0.14998(5) 0.74296(5) 0.10704(4) 0.01587(18) Uani 1 1 d . . . . .
Ni4 Ni 0.06185(5) 0.86191(5) 0.18481(4) 0.01656(18) Uani 1 1 d . . . . .
O1 O -0.0919(3) 0.8871(3) 0.0667(2) 0.0189(9) Uani 1 1 d . . . . .
O1H O 0.0326(3) 0.6889(3) 0.10129(19) 0.0173(9) Uani 1 1 d . . . . .
O2 O -0.1541(3) 0.7316(3) 0.0675(2) 0.0211(10) Uani 1 1 d . . . . .
O3 O -0.0028(3) 0.7158(3) 0.2821(2) 0.0202(10) Uani 1 1 d . . . . .
O4 O 0.0726(3) 0.5946(3) 0.2160(2) 0.0202(10) Uani 1 1 d . . . . .
O5 O 0.2523(3) 0.8112(3) 0.1228(2) 0.0222(10) Uani 1 1 d . . . . .
O6 O 0.1792(3) 0.7349(3) 0.0168(2) 0.0205(10) Uani 1 1 d . . . . .
O7 O 0.0771(3) 0.8396(3) 0.0939(2) 0.0187(9) Uani 1 1 d . . . . .
O8 O 0.1202(3) 0.7592(2) 0.19625(19) 0.0168(9) Uani 1 1 d . . . . .
O9 O -0.0447(3) 0.7954(2) 0.1712(2) 0.0180(9) Uani 1 1 d . . . . .
O10 O 0.1788(3) 0.9195(3) 0.1897(2) 0.0236(10) Uani 1 1 d . . . . .
O11 O 0.0454(3) 0.8650(3) 0.2779(2) 0.0244(10) Uani 1 1 d . . . . .
O12 O -0.0117(3) 0.9569(3) 0.1627(2) 0.0237(10) Uani 1 1 d . . . . .
N1 N -0.2713(4) 0.7113(3) 0.0106(3) 0.0250(13) Uani 1 1 d . . . . .
H1 H -0.3144 0.7302 -0.0089 0.030 Uiso 1 1 calc R . . . .
N2 N -0.2010(3) 0.3660(3) -0.1183(3) 0.0197(11) Uani 1 1 d . . . . .
H2A H -0.1761 0.3974 -0.0896 0.024 Uiso 1 1 calc R . . . .
H2B H -0.1852 0.3824 -0.1543 0.024 Uiso 1 1 calc R . . . .
N3 N 0.0694(4) 0.4804(3) 0.2587(2) 0.0212(12) Uani 1 1 d . . . . .
H3 H 0.0633 0.4531 0.2905 0.025 Uiso 1 1 calc R . . . .
N4 N 0.0157(4) 0.2454(3) 0.0129(3) 0.0212(12) Uani 1 1 d . . . . .
H4A H 0.0288 0.2955 0.0186 0.025 Uiso 1 1 calc R . . . .
H4B H -0.0394 0.2408 0.0174 0.025 Uiso 1 1 calc R . . . .
N5 N 0.2699(4) 0.6997(3) -0.0524(3) 0.0249(13) Uani 1 1 d . . . . .
H5 H 0.3199 0.7024 -0.0654 0.030 Uiso 1 1 calc R . . . .
N6 N 0.0969(3) 0.3751(3) -0.1710(3) 0.0204(12) Uani 1 1 d . . . . .
H6A H 0.0813 0.4134 -0.1458 0.024 Uiso 1 1 calc R . . . .
H6B H 0.1321 0.3458 -0.1490 0.024 Uiso 1 1 calc R . . . .
C1 C -0.2920(4) 0.3793(4) -0.1166(3) 0.0201(13) Uani 1 1 d . . . . .
H1A H -0.3130 0.3541 -0.0812 0.024 Uiso 1 1 calc R . . . .
H1B H -0.3199 0.3553 -0.1530 0.024 Uiso 1 1 calc R . . . .
C2 C -0.3149(4) 0.4650(4) -0.1132(3) 0.0211(14) Uani 1 1 d . . . . .
H2C H -0.2902 0.4913 -0.1467 0.025 Uiso 1 1 calc R . . . .
H2D H -0.3755 0.4698 -0.1180 0.025 Uiso 1 1 calc R . . . .
C3 C -0.2840(4) 0.5042(4) -0.0524(3) 0.0231(14) Uani 1 1 d . . . . .
H3A H -0.3125 0.4805 -0.0194 0.028 Uiso 1 1 calc R . . . .
H3B H -0.2241 0.4949 -0.0459 0.028 Uiso 1 1 calc R . . . .
C4 C -0.2988(4) 0.5911(4) -0.0497(3) 0.0235(14) Uani 1 1 d . . . . .
H4C H -0.2740 0.6147 -0.0844 0.028 Uiso 1 1 calc R . . . .
H4D H -0.3589 0.6007 -0.0525 0.028 Uiso 1 1 calc R . . . .
C5 C -0.2610(4) 0.6278(4) 0.0088(3) 0.0253(15) Uani 1 1 d . . . . .
H5A H -0.2878 0.6060 0.0435 0.030 Uiso 1 1 calc R . . . .
H5B H -0.2015 0.6160 0.0126 0.030 Uiso 1 1 calc R . . . .
C6 C -0.2167(4) 0.7605(4) 0.0411(3) 0.0188(13) Uani 1 1 d . . . . .
C7 C -0.2356(4) 0.8439(4) 0.0420(3) 0.0201(13) Uani 1 1 d . . . . .
C8 C -0.3186(4) 0.8691(4) 0.0308(3) 0.0233(14) Uani 1 1 d . . . . .
H8 H -0.3609 0.8318 0.0235 0.028 Uiso 1 1 calc R . . . .
C9 C -0.3399(4) 0.9454(4) 0.0301(3) 0.0262(15) Uani 1 1 d . . . . .
H9A H -0.3956 0.9599 0.0229 0.031 Uiso 1 1 calc R . . . .
C10 C -0.2770(4) 1.0010(4) 0.0403(3) 0.0247(15) Uani 1 1 d . . . . .
H10 H -0.2903 1.0534 0.0388 0.030 Uiso 1 1 calc R . . . .
C11 C -0.1954(4) 0.9797(4) 0.0525(3) 0.0224(14) Uani 1 1 d . . . . .
H11B H -0.1545 1.0183 0.0598 0.027 Uiso 1 1 calc R . . . .
C12 C -0.1713(4) 0.9018(4) 0.0545(3) 0.0185(13) Uani 1 1 d . . . . .
C13 C 0.0586(5) 0.2037(4) 0.0631(3) 0.0261(15) Uani 1 1 d . . . . .
H13A H 0.1186 0.2038 0.0570 0.031 Uiso 1 1 calc R . . . .
H13B H 0.0392 0.1501 0.0611 0.031 Uiso 1 1 calc R . . . .
C14 C 0.0442(5) 0.2383(4) 0.1268(3) 0.0243(15) Uani 1 1 d . . . . .
H14A H -0.0156 0.2372 0.1335 0.029 Uiso 1 1 calc R . . . .
H14B H 0.0722 0.2065 0.1574 0.029 Uiso 1 1 calc R . . . .
C15 C 0.0769(5) 0.3209(4) 0.1347(3) 0.0261(15) Uani 1 1 d . . . . .
H15A H 0.0500 0.3519 0.1032 0.031 Uiso 1 1 calc R . . . .
H15B H 0.1369 0.3213 0.1287 0.031 Uiso 1 1 calc R . . . .
C16 C 0.0618(5) 0.3584(4) 0.1972(3) 0.0271(15) Uani 1 1 d . . . . .
H16A H 0.0025 0.3542 0.2051 0.033 Uiso 1 1 calc R . . . .
H16B H 0.0934 0.3309 0.2287 0.033 Uiso 1 1 calc R . . . .
C17 C 0.0880(5) 0.4420(4) 0.2003(3) 0.0262(15) Uani 1 1 d . . . . .
H17A H 0.1480 0.4459 0.1947 0.031 Uiso 1 1 calc R . . . .
H17B H 0.0591 0.4687 0.1670 0.031 Uiso 1 1 calc R . . . .
C18 C 0.0621(4) 0.5563(4) 0.2632(3) 0.0181(13) Uani 1 1 d . . . . .
C19 C 0.0436(4) 0.5938(4) 0.3233(3) 0.0203(14) Uani 1 1 d . . . . .
C20 C 0.0573(4) 0.5523(4) 0.3768(3) 0.0249(15) Uani 1 1 d . . . . .
H20 H 0.0778 0.5020 0.3736 0.030 Uiso 1 1 calc R . . . .
C21 C 0.0416(5) 0.5828(4) 0.4337(3) 0.0291(16) Uani 1 1 d . . . . .
H21 H 0.0499 0.5534 0.4685 0.035 Uiso 1 1 calc R . . . .
C22 C 0.0132(5) 0.6584(5) 0.4385(3) 0.0311(17) Uani 1 1 d . . . . .
H22 H 0.0032 0.6802 0.4769 0.037 Uiso 1 1 calc R . . . .
C23 C -0.0003(4) 0.7010(4) 0.3874(3) 0.0243(15) Uani 1 1 d . . . . .
H23 H -0.0196 0.7515 0.3920 0.029 Uiso 1 1 calc R . . . .
C24 C 0.0140(4) 0.6716(4) 0.3278(3) 0.0199(13) Uani 1 1 d . . . . .
C25 C 0.1456(4) 0.4104(4) -0.2164(3) 0.0244(15) Uani 1 1 d . . . . .
H25A H 0.1081 0.4395 -0.2433 0.029 Uiso 1 1 calc R . . . .
H25B H 0.1704 0.3698 -0.2411 0.029 Uiso 1 1 calc R . . . .
C26 C 0.2160(4) 0.4650(4) -0.1897(3) 0.0196(13) Uani 1 1 d . . . . .
H26A H 0.2540 0.4362 -0.1629 0.024 Uiso 1 1 calc R . . . .
H26B H 0.2480 0.4842 -0.2229 0.024 Uiso 1 1 calc R . . . .
C27 C 0.1811(4) 0.5336(4) -0.1537(3) 0.0246(15) Uani 1 1 d . . . . .
H27A H 0.1467 0.5643 -0.1816 0.029 Uiso 1 1 calc R . . . .
H27B H 0.1448 0.5139 -0.1232 0.029 Uiso 1 1 calc R . . . .
C28 C 0.2474(4) 0.5856(4) -0.1218(3) 0.0233(14) Uani 1 1 d . . . . .
H28A H 0.2821 0.6082 -0.1521 0.028 Uiso 1 1 calc R . . . .
H28B H 0.2835 0.5551 -0.0949 0.028 Uiso 1 1 calc R . . . .
C29 C 0.2073(4) 0.6497(5) -0.0847(3) 0.0296(17) Uani 1 1 d . . . . .
H29A H 0.1721 0.6806 -0.1119 0.035 Uiso 1 1 calc R . . . .
H29B H 0.1715 0.6269 -0.0552 0.035 Uiso 1 1 calc R . . . .
C30 C 0.2506(4) 0.7418(4) -0.0025(3) 0.0170(13) Uani 1 1 d . . . . .
C31 C 0.3170(4) 0.7951(4) 0.0260(3) 0.0189(13) Uani 1 1 d . . . . .
C32 C 0.3844(4) 0.8160(4) -0.0079(3) 0.0201(13) Uani 1 1 d . . . . .
H32 H 0.3883 0.7940 -0.0471 0.024 Uiso 1 1 calc R . . . .
C33 C 0.4460(4) 0.8683(4) 0.0140(3) 0.0238(15) Uani 1 1 d . . . . .
H33 H 0.4905 0.8816 -0.0099 0.029 Uiso 1 1 calc R . . . .
C34 C 0.4396(4) 0.9005(4) 0.0725(3) 0.0255(15) Uani 1 1 d . . . . .
H34 H 0.4802 0.9361 0.0881 0.031 Uiso 1 1 calc R . . . .
C35 C 0.3751(4) 0.8810(4) 0.1075(3) 0.0251(15) Uani 1 1 d . . . . .
H35 H 0.3730 0.9035 0.1467 0.030 Uiso 1 1 calc R . . . .
C36 C 0.3101(4) 0.8271(4) 0.0865(3) 0.0189(13) Uani 1 1 d . . . . .
C37 C 0.1028(4) 0.8965(4) 0.0534(3) 0.0223(14) Uani 1 1 d . . . . .
H37A H 0.0574 0.9316 0.0453 0.033 Uiso 1 1 calc GR . . . .
H37B H 0.1180 0.8717 0.0156 0.033 Uiso 1 1 calc GR . . . .
H37C H 0.1505 0.9248 0.0717 0.033 Uiso 1 1 calc GR . . . .
C38 C 0.1822(4) 0.7467(4) 0.2427(3) 0.0205(13) Uani 1 1 d . . . . .
H38A H 0.1842 0.6924 0.2511 0.031 Uiso 1 1 calc GR . . . .
H38B H 0.1689 0.7756 0.2792 0.031 Uiso 1 1 calc GR . . . .
H38C H 0.2360 0.7636 0.2297 0.031 Uiso 1 1 calc GR . . . .
C39 C -0.1209(4) 0.8144(4) 0.1978(3) 0.0207(14) Uani 1 1 d . . . . .
H39A H -0.1648 0.7799 0.1814 0.031 Uiso 1 1 calc GR . . . .
H39B H -0.1353 0.8670 0.1887 0.031 Uiso 1 1 calc GR . . . .
H39C H -0.1146 0.8094 0.2414 0.031 Uiso 1 1 calc GR . . . .
C40 C 0.2193(5) 0.9460(5) 0.2468(4) 0.0346(18) Uani 1 1 d . . . . .
H40A H 0.2049 0.9118 0.2786 0.052 Uiso 1 1 calc GR . . . .
H40B H 0.2010 0.9975 0.2568 0.052 Uiso 1 1 calc GR . . . .
H40C H 0.2793 0.9463 0.2432 0.052 Uiso 1 1 calc GR . . . .
C41 C 0.0026(6) 0.9249(5) 0.3094(4) 0.0385(19) Uani 1 1 d . . . . .
H41A H 0.0020 0.9137 0.3521 0.058 Uiso 1 1 calc GR . . . .
H41B H -0.0542 0.9278 0.2925 0.058 Uiso 1 1 calc GR . . . .
H41C H 0.0310 0.9736 0.3047 0.058 Uiso 1 1 calc GR . . . .
C42 C 0.0201(6) 1.0337(4) 0.1546(4) 0.0380(19) Uani 1 1 d . . . . .
H42A H 0.0563 1.0492 0.1895 0.057 Uiso 1 1 calc GR . . . .
H42B H -0.0261 1.0690 0.1508 0.057 Uiso 1 1 calc GR . . . .
H42C H 0.0514 1.0344 0.1182 0.057 Uiso 1 1 calc GR . . . .
Ni5 Ni 0.51670(5) 0.67952(5) 0.31095(4) 0.0232(2) Uani 1 1 d . . . . .
Ni6 Ni 0.47339(5) 0.78299(6) 0.42363(4) 0.0245(2) Uani 1 1 d . . . . .
Ni7 Ni 0.65704(5) 0.73026(6) 0.40818(4) 0.0261(2) Uani 1 1 d . . . . .
Ni8 Ni 0.57684(6) 0.84696(6) 0.32359(5) 0.0286(2) Uani 1 1 d . . . . .
O2H O 0.5378(3) 0.6822(3) 0.4054(2) 0.0232(10) Uani 1 1 d . . . . .
O13 O 0.5028(3) 0.6970(3) 0.2212(2) 0.0302(12) Uani 1 1 d . . . . .
O14 O 0.5733(3) 0.5762(3) 0.2901(2) 0.0272(11) Uani 1 1 d . . . . .
O15 O 0.4223(3) 0.8879(3) 0.4296(3) 0.0320(12) Uani 1 1 d . . . . .
O16 O 0.3559(3) 0.7316(3) 0.4252(2) 0.0274(11) Uani 1 1 d . . . . .
O17 O 0.7631(3) 0.7943(3) 0.4025(2) 0.0333(12) Uani 1 1 d . . . . .
O18 O 0.6834(3) 0.7217(4) 0.5011(2) 0.0360(13) Uani 1 1 d . . . . .
O19 O 0.4672(3) 0.7864(3) 0.3295(2) 0.0236(10) Uani 1 1 d . . . . .
O20 O 0.6290(3) 0.7419(3) 0.3160(2) 0.0268(11) Uani 1 1 d . . . . .
O21 O 0.5902(3) 0.8316(3) 0.4160(2) 0.0282(11) Uani 1 1 d . . . . .
O22 O 0.5173(3) 0.9496(3) 0.3469(3) 0.0379(13) Uani 1 1 d . . . . .
O23 O 0.6980(3) 0.8911(4) 0.3222(3) 0.0413(14) Uani 1 1 d . . . . .
O24 O 0.5515(3) 0.8468(3) 0.2297(2) 0.0335(12) Uani 1 1 d . . . . .
N7 N 0.5611(4) 0.4594(4) 0.2453(3) 0.0331(15) Uani 1 1 d . . . . .
H7 H 0.5508 0.4307 0.2128 0.040 Uiso 1 1 calc R . . . .
N8 N 0.5071(4) 0.2391(4) 0.4832(3) 0.0303(14) Uani 1 1 d . . . . .
H8A H 0.4517 0.2375 0.4751 0.036 Uiso 1 1 calc R . . . .
H8B H 0.5235 0.2880 0.4785 0.036 Uiso 1 1 calc R . . . .
N9 N 0.2448(4) 0.7254(4) 0.4812(3) 0.0374(16) Uani 1 1 d . . . . .
H9 H 0.2055 0.7487 0.5000 0.045 Uiso 1 1 calc R . . . .
N10 N 0.2990(3) 0.3820(4) 0.6023(3) 0.0285(14) Uani 1 1 d . . . . .
H10A H 0.3217 0.4010 0.6378 0.034 Uiso 1 1 calc R . . . .
H10B H 0.3209 0.4094 0.5729 0.034 Uiso 1 1 calc R . . . .
N11 N 0.7769(5) 0.6794(6) 0.5722(4) 0.062(3) Uani 1 1 d D . . . .
H11 H 0.8239 0.6889 0.5923 0.074 Uiso 0.5 1 calc R . . A 1
H11A H 0.8292 0.6724 0.5822 0.074 Uiso 0.5 1 calc R . . B 2
N12 N 0.5923(4) 0.3831(3) 0.6725(3) 0.0246(13) Uani 1 1 d . . . . .
H12A H 0.6233 0.3518 0.6498 0.029 Uiso 1 1 calc R . . . .
H12B H 0.5761 0.4217 0.6486 0.029 Uiso 1 1 calc R . . . .
C43 C 0.5451(5) 0.1921(5) 0.4343(3) 0.0330(17) Uani 1 1 d . . . . .
H43A H 0.5222 0.1397 0.4345 0.040 Uiso 1 1 calc R . . . .
H43B H 0.6053 0.1893 0.4435 0.040 Uiso 1 1 calc R . . . .
C44 C 0.5300(5) 0.2238(5) 0.3705(4) 0.0372(19) Uani 1 1 d . . . . .
H44A H 0.5543 0.1887 0.3407 0.045 Uiso 1 1 calc R . . . .
H44B H 0.4698 0.2256 0.3607 0.045 Uiso 1 1 calc R . . . .
C45 C 0.5678(5) 0.3045(5) 0.3649(4) 0.0359(18) Uani 1 1 d . . . . .
H45A H 0.6283 0.3019 0.3728 0.043 Uiso 1 1 calc R . . . .
H45B H 0.5457 0.3387 0.3962 0.043 Uiso 1 1 calc R . . . .
C46 C 0.5500(5) 0.3395(5) 0.3024(4) 0.0346(18) Uani 1 1 d . . . . .
H46A H 0.5782 0.3095 0.2714 0.041 Uiso 1 1 calc R . . . .
H46B H 0.4900 0.3372 0.2921 0.041 Uiso 1 1 calc R . . . .
C47 C 0.5804(6) 0.4228(5) 0.3028(4) 0.0382(19) Uani 1 1 d . . . . .
H47A H 0.5544 0.4518 0.3355 0.046 Uiso 1 1 calc R . . . .
H47B H 0.6408 0.4244 0.3114 0.046 Uiso 1 1 calc R . . . .
C48 C 0.5587(4) 0.5366(4) 0.2411(3) 0.0257(15) Uani 1 1 d . . . . .
C49 C 0.5423(4) 0.5715(5) 0.1816(3) 0.0268(16) Uani 1 1 d . . . . .
C50 C 0.5549(4) 0.5264(5) 0.1275(3) 0.0277(16) Uani 1 1 d . . . . .
H50 H 0.5714 0.4751 0.1312 0.033 Uiso 1 1 calc R . . . .
C51 C 0.5438(5) 0.5549(5) 0.0707(4) 0.0352(19) Uani 1 1 d . . . . .
H51 H 0.5529 0.5236 0.0363 0.042 Uiso 1 1 calc R . . . .
C52 C 0.5187(5) 0.6311(5) 0.0641(3) 0.0366(19) Uani 1 1 d . . . . .
H52 H 0.5107 0.6511 0.0252 0.044 Uiso 1 1 calc R . . . .
C53 C 0.5055(5) 0.6774(5) 0.1155(4) 0.0321(17) Uani 1 1 d . . . . .
H53 H 0.4878 0.7282 0.1105 0.038 Uiso 1 1 calc R . . . .
C54 C 0.5181(4) 0.6495(4) 0.1753(3) 0.0262(15) Uani 1 1 d . . . . .
C55 C 0.2077(4) 0.4001(5) 0.6015(4) 0.0309(17) Uani 1 1 d . . . . .
H55A H 0.1838 0.3792 0.6376 0.037 Uiso 1 1 calc R . . . .
H55B H 0.1796 0.3749 0.5656 0.037 Uiso 1 1 calc R . . . .
C56 C 0.1913(5) 0.4867(5) 0.6003(4) 0.0350(18) Uani 1 1 d . . . . .
H56A H 0.1312 0.4952 0.6017 0.042 Uiso 1 1 calc R . . . .
H56B H 0.2185 0.5117 0.6365 0.042 Uiso 1 1 calc R . . . .
C57 C 0.2231(5) 0.5238(5) 0.5438(4) 0.0366(18) Uani 1 1 d . . . . .
H57A H 0.1929 0.5008 0.5079 0.044 Uiso 1 1 calc R . . . .
H57B H 0.2822 0.5114 0.5409 0.044 Uiso 1 1 calc R . . . .
C58 C 0.2141(5) 0.6114(5) 0.5423(4) 0.0351(18) Uani 1 1 d . . . . .
H58A H 0.1549 0.6248 0.5415 0.042 Uiso 1 1 calc R . . . .
H58B H 0.2416 0.6354 0.5789 0.042 Uiso 1 1 calc R . . . .
C59 C 0.2532(5) 0.6417(5) 0.4863(4) 0.040(2) Uani 1 1 d . . . . .
H59A H 0.3125 0.6289 0.4878 0.048 Uiso 1 1 calc R . . . .
H59B H 0.2267 0.6161 0.4500 0.048 Uiso 1 1 calc R . . . .
C60 C 0.2960(4) 0.7671(5) 0.4482(3) 0.0290(16) Uani 1 1 d . . . . .
C61 C 0.2776(4) 0.8492(5) 0.4408(3) 0.0297(17) Uani 1 1 d . . . . .
C62 C 0.1930(5) 0.8726(5) 0.4412(4) 0.0389(19) Uani 1 1 d . . . . .
H62 H 0.1507 0.8359 0.4460 0.047 Uiso 1 1 calc R . . . .
C63 C 0.1725(5) 0.9494(5) 0.4345(4) 0.043(2) Uani 1 1 d . . . . .
H63 H 0.1163 0.9640 0.4331 0.051 Uiso 1 1 calc R . . . .
C64 C 0.2350(5) 1.0048(5) 0.4299(4) 0.0386(19) Uani 1 1 d . . . . .
H64 H 0.2213 1.0571 0.4288 0.046 Uiso 1 1 calc R . . . .
C65 C 0.3174(5) 0.9825(5) 0.4269(4) 0.0355(18) Uani 1 1 d . . . . .
H65 H 0.3586 1.0198 0.4209 0.043 Uiso 1 1 calc R . . . .
C66 C 0.3412(5) 0.9040(5) 0.4328(3) 0.0295(16) Uani 1 1 d . . . . .
C67 C 0.6493(5) 0.4173(5) 0.7199(4) 0.0318(17) Uani 1 1 d . . . . .
H67A H 0.6806 0.3761 0.7395 0.038 Uiso 1 1 calc R . . . .
H67B H 0.6162 0.4425 0.7508 0.038 Uiso 1 1 calc R . . . .
C68 C 0.7104(5) 0.4752(6) 0.6980(4) 0.044(2) Uani 1 1 d D . . . .
H68A H 0.7338 0.4564 0.6602 0.053 Uiso 0.5 1 calc R . . C 2
H68B H 0.7563 0.4843 0.7285 0.053 Uiso 0.5 1 calc R . . C 2
C72 C 0.7541(5) 0.7250(6) 0.5270(4) 0.040(2) Uani 1 1 d . . . . .
C73 C 0.8197(5) 0.7838(5) 0.5070(4) 0.0342(18) Uani 1 1 d . . . . .
C74 C 0.8827(5) 0.8068(5) 0.5504(4) 0.041(2) Uani 1 1 d . . . . .
H74 H 0.8851 0.7845 0.5887 0.049 Uiso 1 1 calc R . . . .
C75 C 0.9421(6) 0.8626(5) 0.5373(5) 0.050(3) Uani 1 1 d . . . . .
H75 H 0.9840 0.8782 0.5665 0.060 Uiso 1 1 calc R . . . .
C76 C 0.9377(5) 0.8934(6) 0.4817(5) 0.047(2) Uani 1 1 d . . . . .
H76 H 0.9775 0.9307 0.4727 0.057 Uiso 1 1 calc R . . . .
C77 C 0.8761(5) 0.8720(5) 0.4369(5) 0.041(2) Uani 1 1 d . . . . .
H77 H 0.8742 0.8959 0.3993 0.049 Uiso 1 1 calc R . . . .
C78 C 0.8158(5) 0.8134(5) 0.4488(4) 0.040(2) Uani 1 1 d . . . . .
C79 C 0.3927(5) 0.8070(5) 0.2980(4) 0.0311(17) Uani 1 1 d . . . . .
H79A H 0.4010 0.8065 0.2547 0.047 Uiso 1 1 calc GR . . . .
H79B H 0.3768 0.8581 0.3114 0.047 Uiso 1 1 calc GR . . . .
H79C H 0.3489 0.7705 0.3061 0.047 Uiso 1 1 calc GR . . . .
C80 C 0.6911(5) 0.7201(5) 0.2747(4) 0.0323(17) Uani 1 1 d . . . . .
H80A H 0.7063 0.6670 0.2807 0.048 Uiso 1 1 calc GR . . . .
H80B H 0.7400 0.7529 0.2821 0.048 Uiso 1 1 calc GR . . . .
H80C H 0.6691 0.7257 0.2333 0.048 Uiso 1 1 calc GR . . . .
C81 C 0.6175(5) 0.8891(5) 0.4582(4) 0.0358(18) Uani 1 1 d . . . . .
H81A H 0.5754 0.9285 0.4606 0.054 Uiso 1 1 calc GR . . . .
H81B H 0.6690 0.9117 0.4456 0.054 Uiso 1 1 calc GR . . . .
H81C H 0.6270 0.8670 0.4977 0.054 Uiso 1 1 calc GR . . . .
C82 C 0.4808(7) 1.0019(6) 0.3039(6) 0.060(3) Uani 1 1 d . . . . .
H82A H 0.4470 0.9731 0.2732 0.090 Uiso 1 1 calc GR . . . .
H82B H 0.5247 1.0293 0.2848 0.090 Uiso 1 1 calc GR . . . .
H82C H 0.4462 1.0383 0.3249 0.090 Uiso 1 1 calc GR . . . .
C83 C 0.7207(7) 0.9683(6) 0.3272(6) 0.062(3) Uani 1 1 d . . . . .
H83A H 0.6915 0.9960 0.2953 0.094 Uiso 1 1 calc GR . . . .
H83B H 0.7803 0.9736 0.3233 0.094 Uiso 1 1 calc GR . . . .
H83C H 0.7060 0.9892 0.3665 0.094 Uiso 1 1 calc GR . . . .
C84 C 0.6100(6) 0.8709(6) 0.1856(5) 0.052(2) Uani 1 1 d . . . . .
H84A H 0.5917 0.8509 0.1456 0.078 Uiso 1 1 calc GR . . . .
H84B H 0.6648 0.8512 0.1965 0.078 Uiso 1 1 calc GR . . . .
H84C H 0.6125 0.9265 0.1854 0.078 Uiso 1 1 calc GR . . . .
C69A C 0.6761(10) 0.5428(10) 0.6637(8) 0.045(2) Uani 0.5 1 d D . . D 1
H69A H 0.6446 0.5759 0.6908 0.055 Uiso 0.5 1 calc R . . D 1
H69B H 0.6384 0.5245 0.6299 0.055 Uiso 0.5 1 calc R . . D 1
C70A C 0.7487(10) 0.5878(12) 0.6396(7) 0.045(2) Uani 0.5 1 d D . . D 1
H70A H 0.7649 0.6308 0.6676 0.055 Uiso 0.5 1 calc R . . D 1
H70B H 0.7969 0.5545 0.6353 0.055 Uiso 0.5 1 calc R . . D 1
C71A C 0.7245(11) 0.6118(11) 0.5900(7) 0.045(2) Uani 0.5 1 d D . . D 1
H71A H 0.6662 0.6274 0.5917 0.055 Uiso 0.5 1 calc R . . D 1
H71B H 0.7274 0.5703 0.5591 0.055 Uiso 0.5 1 calc R . . D 1
C69B C 0.6602(11) 0.5523(9) 0.6870(9) 0.045(2) Uani 0.5 1 d D . . D 2
H69C H 0.6112 0.5394 0.6601 0.055 Uiso 0.5 1 calc R . . D 2
H69D H 0.6398 0.5701 0.7260 0.055 Uiso 0.5 1 calc R . . D 2
C70B C 0.7065(11) 0.6210(11) 0.6593(7) 0.045(2) Uani 0.5 1 d D . . D 2
H70C H 0.6859 0.6666 0.6807 0.055 Uiso 0.5 1 calc R . . D 2
H70D H 0.7647 0.6158 0.6739 0.055 Uiso 0.5 1 calc R . . D 2
C71B C 0.7104(11) 0.6405(13) 0.6051(7) 0.045(2) Uani 0.5 1 d D . . D 2
H71C H 0.6613 0.6727 0.5982 0.055 Uiso 0.5 1 calc R . . D 2
H71D H 0.6986 0.5929 0.5812 0.055 Uiso 0.5 1 calc R . . D 2
Cl1 Cl 1.0000 0.5000 0.0000 0.0215(5) Uani 1 2 d DS T P . .
O9S O 0.9542(9) 0.4293(8) 0.0073(7) 0.062(4) Uiso 0.5 1 d D U . E 1
O10S O 0.9451(9) 0.5625(8) 0.0157(7) 0.062(4) Uiso 0.5 1 d D U . E 1
O11S O 1.0667(13) 0.5077(14) 0.0460(10) 0.115(7) Uiso 0.5 1 d D U . E 1
O12S O 1.0192(15) 0.5051(14) -0.0625(7) 0.112(7) Uiso 0.5 1 d D U . E 2
Cl2 Cl 0.5000 0.5000 0.5000 0.0297(5) Uani 1 2 d DS T P . .
O13S O 0.4605(12) 0.4934(12) 0.5556(7) 0.091(6) Uiso 0.5 1 d D U . F 1
O14S O 0.5524(14) 0.4349(11) 0.5045(12) 0.115(7) Uiso 0.5 1 d D U . F 1
O15S O 0.4485(17) 0.5122(18) 0.4460(10) 0.144(10) Uiso 0.5 1 d D U . F 1
O16S O 0.5536(10) 0.5678(9) 0.5045(8) 0.073(4) Uiso 0.5 1 d D U . F 2
O1S O 0.9421(4) 0.6443(3) 0.6469(3) 0.0403(14) Uani 1 1 d . . . . .
H1S H 0.9364 0.6879 0.6622 0.061 Uiso 1 1 calc GR . . . .
C1S C 1.0104(6) 0.6443(5) 0.6108(5) 0.047(2) Uani 1 1 d . . . . .
H1SA H 1.0002 0.6084 0.5766 0.071 Uiso 1 1 calc GR . . . .
H1SB H 1.0596 0.6291 0.6345 0.071 Uiso 1 1 calc GR . . . .
H1SC H 1.0190 0.6955 0.5959 0.071 Uiso 1 1 calc GR . . . .
O2S O 0.9417(6) 0.7853(4) 0.7011(4) 0.068(2) Uani 1 1 d . . . . .
H2S H 0.9053 0.8068 0.6799 0.102 Uiso 1 1 calc GR . . . .
C2S C 1.0134(10) 0.8344(7) 0.7095(7) 0.090(5) Uani 1 1 d . . . . .
H2SA H 1.0528 0.8215 0.6790 0.136 Uiso 1 1 calc GR . . . .
H2SB H 1.0394 0.8277 0.7496 0.136 Uiso 1 1 calc GR . . . .
H2SC H 0.9967 0.8875 0.7055 0.136 Uiso 1 1 calc GR . . . .
O4S O 0.7982(6) 0.8389(7) 0.7392(4) 0.097(4) Uani 1 1 d . . . . .
H4S H 0.7823 0.8128 0.7672 0.146 Uiso 1 1 calc GR . . . .
C4S C 0.7317(9) 0.8485(8) 0.6963(6) 0.080(4) Uani 1 1 d . . . . .
H4SA H 0.7448 0.8240 0.6580 0.120 Uiso 1 1 calc GR . . . .
H4SB H 0.7229 0.9029 0.6907 0.120 Uiso 1 1 calc GR . . . .
H4SC H 0.6816 0.8254 0.7108 0.120 Uiso 1 1 calc GR . . . .
O7S O 0.1552(4) 0.7975(3) 0.5831(3) 0.0426(14) Uani 1 1 d . . . . .
H7S H 0.1578 0.7732 0.6149 0.064 Uiso 1 1 calc GR . . . .
C7S C 0.1812(7) 0.8762(6) 0.5963(5) 0.060(3) Uani 1 1 d . . . . .
H7SA H 0.1597 0.9085 0.5642 0.089 Uiso 1 1 calc GR . . . .
H7SB H 0.2416 0.8794 0.5990 0.089 Uiso 1 1 calc GR . . . .
H7SC H 0.1597 0.8935 0.6347 0.089 Uiso 1 1 calc GR . . . .
O8S O 0.7744(6) 0.2591(5) 0.3101(3) 0.071(2) Uani 1 1 d . . . . .
H8S H 0.7561 0.2204 0.2909 0.107 Uiso 1 1 calc GR . . . .
C8S C 0.7967(10) 0.3150(8) 0.2693(6) 0.085(4) Uani 1 1 d . . . . .
H8SA H 0.7693 0.3629 0.2792 0.128 Uiso 1 1 calc GR . . . .
H8SB H 0.7794 0.2980 0.2283 0.128 Uiso 1 1 calc GR . . . .
H8SC H 0.8566 0.3229 0.2723 0.128 Uiso 1 1 calc GR . . . .
Cl3 Cl 0.4785(4) 0.2822(4) 0.1343(2) 0.0648(15) Uani 0.5 1 d . . . G 1
O1A O 0.452(2) 0.224(2) 0.1799(16) 0.075(9) Uiso 0.25 1 d . . . G 1
O1C O 0.4488(11) 0.3556(10) 0.1590(8) 0.078(5) Uiso 0.5 1 d . . . G 1
O2C O 0.4363(9) 0.2558(8) 0.0822(7) 0.056(3) Uiso 0.5 1 d . . . G 1
O3C O 0.5617(9) 0.2884(8) 0.1402(7) 0.028(4) Uiso 0.5 1 d . . . G 1
Cl4 Cl 0.5511(3) 0.3137(3) 0.1298(2) 0.0369(11) Uani 0.5 1 d . . . H 2

loop_
_atom_site_aniso_label
_atom_site_aniso_U_11
_atom_site_aniso_U_22
_atom_site_aniso_U_33
_atom_site_aniso_U_23
_atom_site_aniso_U_13
_atom_site_aniso_U_12
Ni1 0.0120(4) 0.0174(4) 0.0158(4) -0.0020(3) -0.0003(3) 0.0025(3)
Ni2 0.0124(4) 0.0176(4) 0.0147(4) -0.0013(3) -0.0002(3) 0.0027(3)
Ni3 0.0111(4) 0.0188(4) 0.0175(4) -0.0032(3) 0.0010(3) 0.0021(3)
Ni4 0.0142(4) 0.0181(4) 0.0171(4) -0.0037(3) 0.0005(3) 0.0012(3)
O1 0.016(2) 0.020(2) 0.020(2) -0.0015(18) -0.0021(18) 0.0001(18)
O1H 0.016(2) 0.021(2) 0.015(2) -0.0032(17) -0.0004(17) 0.0071(17)
O2 0.018(2) 0.021(2) 0.024(2) -0.0043(19) -0.0062(19) 0.0087(18)
O3 0.019(2) 0.023(2) 0.019(2) 0.0008(18) 0.0020(18) 0.0053(18)
O4 0.020(2) 0.022(2) 0.019(2) -0.0016(18) 0.0021(18) 0.0027(18)
O5 0.019(2) 0.021(2) 0.026(3) -0.0051(19) -0.0028(19) 0.0008(18)
O6 0.013(2) 0.028(2) 0.020(2) -0.0039(19) 0.0013(18) 0.0006(18)
O7 0.016(2) 0.019(2) 0.020(2) -0.0054(18) -0.0004(18) 0.0031(18)
O8 0.018(2) 0.020(2) 0.011(2) -0.0008(17) -0.0044(17) 0.0065(18)
O9 0.016(2) 0.018(2) 0.019(2) -0.0035(18) -0.0023(18) 0.0043(17)
O10 0.019(2) 0.030(3) 0.021(2) -0.004(2) -0.0041(19) 0.0025(19)
O11 0.024(2) 0.027(3) 0.022(2) -0.006(2) 0.005(2) 0.002(2)
O12 0.025(2) 0.016(2) 0.030(3) -0.0019(19) 0.000(2) 0.0019(19)
N1 0.020(3) 0.019(3) 0.035(3) -0.003(2) -0.011(2) 0.004(2)
N2 0.015(3) 0.022(3) 0.023(3) -0.004(2) 0.002(2) 0.004(2)
N3 0.027(3) 0.024(3) 0.013(3) 0.000(2) 0.002(2) 0.004(2)
N4 0.019(3) 0.023(3) 0.021(3) -0.001(2) 0.000(2) 0.003(2)
N5 0.018(3) 0.029(3) 0.027(3) -0.011(2) 0.009(2) -0.003(2)
N6 0.018(3) 0.018(3) 0.024(3) -0.007(2) 0.000(2) 0.003(2)
C1 0.016(3) 0.022(3) 0.022(3) 0.001(3) -0.001(3) 0.005(3)
C2 0.017(3) 0.021(3) 0.025(4) -0.001(3) -0.001(3) 0.004(3)
C3 0.023(3) 0.022(3) 0.023(4) -0.005(3) -0.003(3) 0.006(3)
C4 0.014(3) 0.029(4) 0.027(4) 0.000(3) -0.004(3) 0.008(3)
C5 0.020(3) 0.021(3) 0.034(4) -0.003(3) -0.006(3) 0.003(3)
C6 0.012(3) 0.023(3) 0.021(3) -0.002(3) 0.004(3) 0.003(3)
C7 0.017(3) 0.021(3) 0.022(3) -0.001(3) -0.002(3) 0.004(3)
C8 0.016(3) 0.026(4) 0.028(4) 0.001(3) 0.001(3) 0.001(3)
C9 0.018(3) 0.028(4) 0.033(4) 0.004(3) 0.003(3) 0.008(3)
C10 0.023(3) 0.020(3) 0.032(4) 0.004(3) 0.003(3) 0.006(3)
C11 0.020(3) 0.022(3) 0.026(4) 0.004(3) 0.001(3) 0.000(3)
C12 0.018(3) 0.025(3) 0.013(3) -0.001(2) 0.000(2) 0.007(3)
C13 0.033(4) 0.023(3) 0.021(4) -0.002(3) -0.003(3) 0.006(3)
C14 0.038(4) 0.020(3) 0.015(3) 0.000(3) 0.002(3) 0.001(3)
C15 0.036(4) 0.025(4) 0.016(3) -0.003(3) 0.004(3) 0.001(3)
C16 0.037(4) 0.026(4) 0.019(3) -0.003(3) 0.002(3) 0.000(3)
C17 0.040(4) 0.021(3) 0.018(3) -0.001(3) 0.002(3) 0.004(3)
C18 0.013(3) 0.024(3) 0.018(3) -0.004(3) -0.002(2) 0.003(2)
C19 0.015(3) 0.026(3) 0.019(3) -0.003(3) 0.000(3) 0.003(3)
C20 0.025(4) 0.029(4) 0.020(3) -0.002(3) -0.005(3) 0.001(3)
C21 0.034(4) 0.035(4) 0.018(3) 0.001(3) -0.006(3) 0.006(3)
C22 0.032(4) 0.044(4) 0.017(3) -0.007(3) 0.000(3) 0.003(3)
C23 0.026(4) 0.026(4) 0.021(3) -0.003(3) -0.002(3) 0.011(3)
C24 0.015(3) 0.025(3) 0.019(3) -0.003(3) -0.001(3) 0.002(3)
C25 0.016(3) 0.029(4) 0.027(4) -0.012(3) -0.004(3) 0.006(3)
C26 0.020(3) 0.019(3) 0.020(3) -0.004(3) 0.001(3) -0.002(3)
C27 0.016(3) 0.023(3) 0.034(4) -0.006(3) 0.002(3) 0.002(3)
C28 0.020(3) 0.028(4) 0.022(3) 0.000(3) 0.005(3) 0.000(3)
C29 0.020(4) 0.040(4) 0.028(4) -0.015(3) 0.008(3) -0.007(3)
C30 0.017(3) 0.018(3) 0.015(3) 0.000(2) 0.001(2) 0.001(2)
C31 0.011(3) 0.021(3) 0.025(3) -0.001(3) -0.002(3) 0.003(2)
C32 0.019(3) 0.023(3) 0.019(3) -0.002(3) 0.002(3) 0.002(3)
C33 0.011(3) 0.028(4) 0.032(4) 0.001(3) 0.003(3) -0.002(3)
C34 0.014(3) 0.027(4) 0.035(4) -0.004(3) -0.003(3) -0.004(3)
C35 0.024(4) 0.025(4) 0.026(4) -0.004(3) -0.006(3) -0.001(3)
C36 0.011(3) 0.018(3) 0.027(4) -0.002(3) -0.006(3) 0.004(2)
C37 0.019(3) 0.023(3) 0.025(4) -0.006(3) 0.002(3) 0.000(3)
C38 0.013(3) 0.023(3) 0.024(3) -0.004(3) -0.004(3) 0.004(3)
C39 0.018(3) 0.022(3) 0.022(3) -0.004(3) 0.005(3) 0.004(3)
C40 0.029(4) 0.038(4) 0.035(4) -0.015(3) -0.002(3) -0.004(3)
C41 0.053(5) 0.033(4) 0.030(4) -0.008(3) 0.009(4) 0.003(4)
C42 0.045(5) 0.026(4) 0.042(5) -0.002(3) 0.000(4) -0.002(3)
Ni5 0.0140(4) 0.0337(5) 0.0214(5) -0.0074(4) -0.0002(3) 0.0056(4)
Ni6 0.0134(4) 0.0349(5) 0.0247(5) -0.0091(4) -0.0003(3) 0.0061(4)
Ni7 0.0121(4) 0.0387(5) 0.0268(5) -0.0098(4) -0.0012(3) 0.0045(4)
Ni8 0.0167(4) 0.0357(5) 0.0332(5) -0.0047(4) 0.0025(4) 0.0037(4)
O2H 0.013(2) 0.040(3) 0.016(2) -0.007(2) -0.0015(18) 0.011(2)
O13 0.022(3) 0.044(3) 0.024(3) -0.006(2) -0.001(2) 0.009(2)
O14 0.021(2) 0.036(3) 0.025(3) -0.010(2) -0.001(2) 0.008(2)
O15 0.014(2) 0.041(3) 0.040(3) -0.013(2) 0.000(2) 0.003(2)
O16 0.012(2) 0.042(3) 0.028(3) -0.010(2) 0.0023(19) 0.010(2)
O17 0.023(3) 0.047(3) 0.029(3) -0.012(2) 0.002(2) 0.003(2)
O18 0.020(3) 0.060(4) 0.028(3) -0.008(3) -0.004(2) 0.005(2)
O19 0.014(2) 0.033(3) 0.023(2) -0.005(2) 0.0011(19) 0.0108(19)
O20 0.020(2) 0.035(3) 0.026(3) -0.007(2) 0.003(2) 0.009(2)
O21 0.021(3) 0.038(3) 0.026(3) -0.007(2) 0.002(2) 0.007(2)
O22 0.030(3) 0.032(3) 0.051(4) -0.002(3) -0.001(3) 0.009(2)
O23 0.021(3) 0.051(4) 0.052(4) -0.002(3) 0.005(2) -0.001(2)
O24 0.026(3) 0.044(3) 0.032(3) 0.007(2) 0.006(2) 0.006(2)
N7 0.035(4) 0.040(4) 0.023(3) -0.012(3) -0.003(3) 0.002(3)
N8 0.024(3) 0.038(4) 0.028(3) -0.010(3) 0.002(3) 0.009(3)
N9 0.026(3) 0.043(4) 0.044(4) -0.004(3) 0.011(3) 0.014(3)
N10 0.011(3) 0.044(4) 0.030(3) -0.007(3) -0.002(2) 0.004(2)
N11 0.025(4) 0.123(8) 0.038(4) 0.020(5) -0.011(3) -0.015(4)
N12 0.019(3) 0.030(3) 0.024(3) -0.006(2) 0.001(2) 0.008(2)
C43 0.037(4) 0.039(4) 0.023(4) -0.011(3) 0.002(3) 0.009(3)
C44 0.037(4) 0.041(5) 0.032(4) -0.014(4) -0.001(3) 0.001(4)
C45 0.037(4) 0.039(4) 0.030(4) -0.007(3) -0.004(3) -0.003(4)
C46 0.032(4) 0.042(5) 0.029(4) -0.010(3) -0.006(3) 0.001(3)
C47 0.044(5) 0.037(4) 0.033(4) -0.009(3) -0.011(4) 0.002(4)
C48 0.011(3) 0.039(4) 0.026(4) -0.008(3) 0.000(3) 0.007(3)
C49 0.011(3) 0.047(4) 0.022(4) -0.011(3) 0.001(3) 0.001(3)
C50 0.017(3) 0.039(4) 0.027(4) -0.009(3) 0.002(3) 0.004(3)
C51 0.019(4) 0.062(6) 0.024(4) -0.012(4) 0.004(3) 0.005(3)
C52 0.024(4) 0.067(6) 0.018(4) -0.007(4) 0.002(3) -0.001(4)
C53 0.021(4) 0.044(5) 0.031(4) 0.000(3) 0.005(3) 0.004(3)
C54 0.011(3) 0.042(4) 0.026(4) -0.005(3) 0.004(3) 0.003(3)
C55 0.013(3) 0.045(5) 0.034(4) -0.002(3) -0.001(3) 0.006(3)
C56 0.019(4) 0.047(5) 0.039(5) -0.008(4) 0.001(3) 0.007(3)
C57 0.030(4) 0.043(5) 0.037(4) -0.002(4) 0.005(3) 0.014(3)
C58 0.023(4) 0.043(5) 0.039(5) -0.006(4) 0.005(3) 0.007(3)
C59 0.029(4) 0.041(5) 0.053(5) 0.002(4) 0.019(4) 0.010(3)
C60 0.013(3) 0.043(4) 0.030(4) -0.011(3) -0.002(3) 0.008(3)
C61 0.014(3) 0.043(4) 0.031(4) -0.011(3) 0.001(3) 0.007(3)
C62 0.023(4) 0.048(5) 0.046(5) -0.007(4) 0.009(3) 0.011(4)
C63 0.026(4) 0.047(5) 0.056(6) -0.004(4) 0.006(4) 0.014(4)
C64 0.033(4) 0.036(4) 0.047(5) -0.006(4) 0.004(4) 0.017(4)
C65 0.029(4) 0.036(4) 0.040(5) -0.011(4) 0.003(3) 0.010(3)
C66 0.025(4) 0.037(4) 0.026(4) -0.011(3) 0.000(3) 0.007(3)
C67 0.022(4) 0.045(5) 0.028(4) -0.002(3) 0.001(3) 0.011(3)
C68 0.025(4) 0.074(6) 0.031(4) -0.014(4) -0.008(3) -0.008(4)
C72 0.019(4) 0.067(6) 0.032(4) -0.010(4) 0.001(3) 0.007(4)
C73 0.021(4) 0.048(5) 0.032(4) -0.019(4) 0.001(3) 0.007(3)
C74 0.024(4) 0.053(5) 0.044(5) -0.017(4) -0.006(4) 0.014(4)
C75 0.035(5) 0.044(5) 0.067(7) -0.028(5) -0.016(4) 0.005(4)
C76 0.026(4) 0.047(5) 0.068(7) -0.026(5) 0.007(4) -0.005(4)
C77 0.025(4) 0.038(5) 0.059(6) -0.011(4) 0.003(4) 0.003(3)
C78 0.015(4) 0.042(5) 0.062(6) -0.027(4) 0.003(4) 0.004(3)
C79 0.022(4) 0.038(4) 0.033(4) -0.006(3) -0.001(3) 0.005(3)
C80 0.018(3) 0.044(5) 0.036(4) -0.005(3) 0.005(3) 0.009(3)
C81 0.025(4) 0.041(5) 0.040(5) -0.007(4) -0.006(3) 0.002(3)
C82 0.055(6) 0.047(6) 0.081(8) 0.014(5) 0.013(6) 0.012(5)
C83 0.042(6) 0.061(7) 0.085(8) 0.004(6) 0.010(5) -0.008(5)
C84 0.039(5) 0.069(7) 0.048(6) 0.012(5) 0.010(4) -0.004(5)
C69A 0.032(4) 0.078(6) 0.026(4) -0.009(4) 0.009(3) -0.019(4)
C70A 0.032(4) 0.078(6) 0.026(4) -0.009(4) 0.009(3) -0.019(4)
C71A 0.032(4) 0.078(6) 0.026(4) -0.009(4) 0.009(3) -0.019(4)
C69B 0.032(4) 0.078(6) 0.026(4) -0.009(4) 0.009(3) -0.019(4)
C70B 0.032(4) 0.078(6) 0.026(4) -0.009(4) 0.009(3) -0.019(4)
C71B 0.032(4) 0.078(6) 0.026(4) -0.009(4) 0.009(3) -0.019(4)
Cl1 0.0190(11) 0.0225(11) 0.0228(11) -0.0027(9) -0.0001(9) 0.0013(8)
Cl2 0.0214(12) 0.0392(14) 0.0274(13) -0.0087(10) -0.0033(10) 0.0072(10)
O1S 0.057(4) 0.035(3) 0.030(3) -0.005(2) 0.017(3) -0.002(3)
C1S 0.051(6) 0.036(5) 0.057(6) 0.001(4) 0.027(5) 0.001(4)
O2S 0.103(7) 0.054(4) 0.051(5) 0.000(3) 0.023(4) 0.031(4)
C2S 0.130(13) 0.056(7) 0.090(10) -0.021(7) 0.060(9) -0.009(8)
O4S 0.105(8) 0.124(9) 0.061(6) -0.028(5) -0.007(5) 0.064(7)
C4S 0.090(10) 0.067(8) 0.082(9) -0.019(7) -0.010(7) 0.013(7)
O7S 0.045(4) 0.042(3) 0.041(3) -0.005(3) 0.001(3) 0.011(3)
C7S 0.060(7) 0.063(7) 0.056(6) -0.010(5) 0.019(5) -0.010(5)
O8S 0.092(6) 0.081(6) 0.042(4) 0.010(4) 0.007(4) 0.021(5)
C8S 0.104(11) 0.092(10) 0.062(8) 0.017(7) 0.009(7) 0.040(8)
Cl3 0.058(3) 0.079(4) 0.053(3) -0.031(3) -0.020(2) 0.016(3)
Cl4 0.048(3) 0.023(2) 0.040(3) -0.007(2) 0.021(2) -0.009(2)

loop_
_atom_type_symbol
_atom_type_description
_atom_type_scat_dispersion_real
_atom_type_scat_dispersion_imag
_atom_type_scat_source
C C 0.0033 0.0016 'International Tables Vol C Tables 4.2.6.8 and 6.1.1.4'
H H 0.0000 0.0000 'International Tables Vol C Tables 4.2.6.8 and 6.1.1.4'
Cl Cl 0.1484 0.1585 'International Tables Vol C Tables 4.2.6.8 and 6.1.1.4'
N N 0.0061 0.0033 'International Tables Vol C Tables 4.2.6.8 and 6.1.1.4'
Ni Ni 0.3393 1.1124 'International Tables Vol C Tables 4.2.6.8 and 6.1.1.4'
O O 0.0106 0.0060 'International Tables Vol C Tables 4.2.6.8 and 6.1.1.4'

loop_
_geom_angle_atom_site_label_1
_geom_angle_atom_site_label_2
_geom_angle_atom_site_label_3
_geom_angle
_geom_angle_site_symmetry_1
_geom_angle_site_symmetry_3
O1 Ni1 O1H 169.49(18) . .
O1 Ni1 O2 89.21(18) . .
O1 Ni1 O7 89.85(18) . .
O1 Ni1 O9 90.85(18) . .
O1 Ni1 N4 100.3(2) . 2_565
O1H Ni1 O2 98.44(18) . .
O1H Ni1 N4 87.0(2) . 2_565
O2 Ni1 N4 89.8(2) . 2_565
O7 Ni1 O1H 81.99(18) . .
O7 Ni1 O2 175.70(18) . .
O7 Ni1 O9 84.00(18) . .
O7 Ni1 N4 94.5(2) . 2_565
O9 Ni1 O1H 81.75(17) . .
O9 Ni1 O2 91.81(18) . .
O9 Ni1 N4 168.8(2) . 2_565
O1H Ni2 O8 81.47(17) . .
O1H Ni2 N6 87.2(2) . 2_565
O3 Ni2 O1H 169.95(19) . .
O3 Ni2 O4 88.66(18) . .
O3 Ni2 O8 90.43(18) . .
O3 Ni2 O9 90.68(18) . .
O3 Ni2 N6 100.8(2) . 2_565
O4 Ni2 O1H 97.66(18) . .
O4 Ni2 O8 93.13(18) . .
O4 Ni2 O9 176.42(18) . .
O4 Ni2 N6 88.6(2) . 2_565
O8 Ni2 N6 168.6(2) . 2_565
O9 Ni2 O1H 82.52(17) . .
O9 Ni2 O8 83.36(17) . .
O9 Ni2 N6 95.0(2) . 2_565
O5 Ni3 O1H 168.62(18) . .
O5 Ni3 O6 88.02(19) . .
O5 Ni3 O7 90.02(18) . .
O5 Ni3 O8 89.94(19) . .
O5 Ni3 N2 101.2(2) . 2_565
O6 Ni3 O1H 99.95(17) . .
O6 Ni3 O7 93.03(18) . .
O6 Ni3 N2 88.3(2) . 2_565
O7 Ni3 O1H 81.51(17) . .
O7 Ni3 N2 168.8(2) . 2_565
O8 Ni3 O1H 81.60(17) . .
O8 Ni3 O6 175.95(18) . .
O8 Ni3 O7 83.47(17) . .
O8 Ni3 N2 95.5(2) . 2_565
N2 Ni3 O1H 87.27(19) 2_565 .
O7 Ni4 O9 84.88(18) . .
O7 Ni4 O10 88.47(18) . .
O7 Ni4 O11 170.59(19) . .
O7 Ni4 O12 89.71(19) . .
O8 Ni4 O7 84.41(17) . .
O8 Ni4 O9 84.61(18) . .
O8 Ni4 O10 90.12(18) . .
O8 Ni4 O11 87.45(18) . .
O8 Ni4 O12 170.32(18) . .
O9 Ni4 O10 171.88(18) . .
O9 Ni4 O11 89.67(19) . .
O9 Ni4 O12 87.23(18) . .
O11 Ni4 O10 96.27(19) . .
O11 Ni4 O12 97.70(19) . .
O12 Ni4 O10 97.42(19) . .
C12 O1 Ni1 128.6(4) . .
Ni1 O1H Ni3 97.41(19) . .
Ni2 O1H Ni1 97.27(18) . .
Ni2 O1H Ni3 97.82(18) . .
C6 O2 Ni1 124.3(4) . .
C24 O3 Ni2 128.2(4) . .
C18 O4 Ni2 125.8(4) . .
C36 O5 Ni3 128.7(4) . .
C30 O6 Ni3 125.6(4) . .
Ni1 O7 Ni3 98.30(19) . .
Ni4 O7 Ni1 95.35(19) . .
Ni4 O7 Ni3 95.14(19) . .
C37 O7 Ni1 119.4(4) . .
C37 O7 Ni3 119.4(4) . .
C37 O7 Ni4 123.4(4) . .
Ni3 O8 Ni2 98.25(18) . .
Ni4 O8 Ni2 95.44(18) . .
Ni4 O8 Ni3 96.12(18) . .
C38 O8 Ni2 119.0(4) . .
C38 O8 Ni3 118.8(4) . .
C38 O8 Ni4 123.5(4) . .
Ni2 O9 Ni1 97.56(18) . .
Ni4 O9 Ni1 94.98(19) . .
Ni4 O9 Ni2 95.86(18) . .
C39 O9 Ni1 121.3(4) . .
C39 O9 Ni2 118.4(4) . .
C39 O9 Ni4 122.8(4) . .
C40 O10 Ni4 122.4(4) . .
C41 O11 Ni4 124.2(5) . .
C42 O12 Ni4 124.8(5) . .
C6 N1 C5 123.2(6) . .
C1 N2 Ni3 121.9(4) . 2_565
C18 N3 C17 120.8(6) . .
C13 N4 Ni1 120.1(4) . 2_565
C30 N5 C29 120.8(6) . .
C25 N6 Ni2 123.0(4) . 2_565
N2 C1 C2 113.5(5) . .
C3 C2 C1 112.0(6) . .
C4 C3 C2 113.4(6) . .
C5 C4 C3 111.3(6) . .
N1 C5 C4 111.7(6) . .
O2 C6 N1 117.0(6) . .
O2 C6 C7 124.6(6) . .
N1 C6 C7 118.4(6) . .
C8 C7 C6 120.3(6) . .
C8 C7 C12 117.8(6) . .
C12 C7 C6 121.8(6) . .
C9 C8 C7 123.1(7) . .
C8 C9 C10 118.7(6) . .
C11 C10 C9 120.6(6) . .
C10 C11 C12 122.4(6) . .
O1 C12 C7 124.7(6) . .
O1 C12 C11 117.9(6) . .
C11 C12 C7 117.4(6) . .
N4 C13 C14 113.9(6) . .
C15 C14 C13 112.2(6) . .
C14 C15 C16 114.0(6) . .
C17 C16 C15 111.5(6) . .
N3 C17 C16 112.4(6) . .
O4 C18 N3 118.0(6) . .
O4 C18 C19 122.5(6) . .
N3 C18 C19 119.5(6) . .
C20 C19 C18 119.1(6) . .
C20 C19 C24 119.3(6) . .
C24 C19 C18 121.6(6) . .
C21 C20 C19 122.5(7) . .
C20 C21 C22 118.6(7) . .
C23 C22 C21 120.6(7) . .
C22 C23 C24 122.7(7) . .
O3 C24 C19 125.7(6) . .
O3 C24 C23 118.0(6) . .
C23 C24 C19 116.3(6) . .
N6 C25 C26 114.1(6) . .
C27 C26 C25 111.8(5) . .
C28 C27 C26 114.2(6) . .
C27 C28 C29 110.7(6) . .
N5 C29 C28 111.9(6) . .
O6 C30 N5 118.6(6) . .
O6 C30 C31 124.0(6) . .
N5 C30 C31 117.4(6) . .
C32 C31 C30 119.3(6) . .
C32 C31 C36 119.8(6) . .
C36 C31 C30 120.9(6) . .
C33 C32 C31 122.8(6) . .
C32 C33 C34 118.1(6) . .
C35 C34 C33 121.0(6) . .
C34 C35 C36 122.5(7) . .
O5 C36 C31 125.9(6) . .
O5 C36 C35 118.3(6) . .
C31 C36 C35 115.8(6) . .
O2H Ni5 O20 81.8(2) . .
O2H Ni5 N12 85.2(2) . 2_666
O13 Ni5 O2H 169.7(2) . .
O13 Ni5 O14 88.2(2) . .
O13 Ni5 O19 90.3(2) . .
O13 Ni5 O20 90.7(2) . .
O13 Ni5 N12 102.3(2) . 2_666
O14 Ni5 O2H 99.25(19) . .
O14 Ni5 O20 93.7(2) . .
O14 Ni5 N12 88.3(2) . 2_666
O19 Ni5 O2H 81.80(19) . .
O19 Ni5 O14 176.1(2) . .
O19 Ni5 O20 82.63(19) . .
O19 Ni5 N12 95.5(2) . 2_666
O20 Ni5 N12 167.0(2) . 2_666
O2H Ni6 N8 87.6(2) . 2_666
O15 Ni6 O2H 170.0(2) . .
O15 Ni6 O16 90.5(2) . .
O15 Ni6 O19 90.6(2) . .
O15 Ni6 O21 90.8(2) . .
O15 Ni6 N8 99.9(2) . 2_666
O16 Ni6 O2H 96.2(2) . .
O16 Ni6 N8 89.0(2) . 2_666
O19 Ni6 O2H 81.75(18) . .
O19 Ni6 O16 92.6(2) . .
O19 Ni6 N8 169.3(2) . 2_666
O21 Ni6 O2H 82.0(2) . .
O21 Ni6 O16 176.12(19) . .
O21 Ni6 O19 83.7(2) . .
O21 Ni6 N8 94.3(2) . 2_666
O2H Ni7 O18 97.4(2) . .
O2H Ni7 O21 81.8(2) . .
O2H Ni7 N10 86.9(2) . 2_666
O17 Ni7 O2H 169.0(2) . .
O17 Ni7 O18 89.3(2) . .
O17 Ni7 O20 90.6(2) . .
O17 Ni7 O21 89.0(2) . .
O17 Ni7 N10 102.1(2) . 2_666
O18 Ni7 N10 87.6(2) . 2_666
O20 Ni7 O2H 82.46(19) . .
O20 Ni7 O18 178.3(2) . .
O20 Ni7 O21 83.3(2) . .
O20 Ni7 N10 94.1(2) . 2_666
O21 Ni7 O18 95.0(2) . .
O21 Ni7 N10 168.7(2) . 2_666
O19 Ni8 O21 84.4(2) . .
O19 Ni8 O22 90.7(2) . .
O19 Ni8 O23 170.2(2) . .
O19 Ni8 O24 87.4(2) . .
O20 Ni8 O19 84.6(2) . .
O20 Ni8 O21 85.0(2) . .
O20 Ni8 O22 169.7(2) . .
O20 Ni8 O23 86.2(2) . .
O20 Ni8 O24 90.4(2) . .
O21 Ni8 O22 85.4(2) . .
O21 Ni8 O23 91.3(2) . .
O21 Ni8 O24 170.9(2) . .
O23 Ni8 O22 97.8(2) . .
O23 Ni8 O24 96.2(2) . .
O24 Ni8 O22 98.5(2) . .
Ni6 O2H Ni5 97.3(2) . .
Ni7 O2H Ni5 97.3(2) . .
Ni7 O2H Ni6 97.5(2) . .
C54 O13 Ni5 128.8(5) . .
C48 O14 Ni5 124.6(5) . .
C66 O15 Ni6 127.0(5) . .
C60 O16 Ni6 120.7(5) . .
C78 O17 Ni7 125.2(6) . .
C72 O18 Ni7 125.7(5) . .
Ni5 O19 Ni6 98.3(2) . .
Ni8 O19 Ni5 95.91(18) . .
Ni8 O19 Ni6 95.6(2) . .
C79 O19 Ni5 118.5(4) . .
C79 O19 Ni6 120.3(4) . .
C79 O19 Ni8 122.5(5) . .
Ni7 O20 Ni5 97.4(2) . .
Ni8 O20 Ni5 96.1(2) . .
Ni8 O20 Ni7 96.2(2) . .
C80 O20 Ni5 117.7(4) . .
C80 O20 Ni7 117.8(4) . .
C80 O20 Ni8 125.8(5) . .
Ni6 O21 Ni7 97.9(2) . .
Ni8 O21 Ni6 95.5(2) . .
Ni8 O21 Ni7 94.8(2) . .
C81 O21 Ni6 118.6(5) . .
C81 O21 Ni7 119.9(5) . .
C81 O21 Ni8 124.0(5) . .
C82 O22 Ni8 124.8(6) . .
C83 O23 Ni8 125.8(6) . .
C84 O24 Ni8 124.9(5) . .
C48 N7 C47 121.9(6) . .
C43 N8 Ni6 122.9(5) . 2_666
C60 N9 C59 122.0(6) . .
C55 N10 Ni7 122.6(5) . 2_666
C72 N11 C71A 123.0(9) . .
C72 N11 C71B 118.4(10) . .
C67 N12 Ni5 124.5(5) . 2_666
N8 C43 C44 113.8(7) . .
C45 C44 C43 112.6(7) . .
C44 C45 C46 113.8(6) . .
C47 C46 C45 110.8(6) . .
N7 C47 C46 112.6(6) . .
O14 C48 N7 116.8(7) . .
O14 C48 C49 122.9(7) . .
N7 C48 C49 120.3(6) . .
C50 C49 C48 118.9(7) . .
C54 C49 C48 123.1(6) . .
C54 C49 C50 117.9(7) . .
C51 C50 C49 122.8(8) . .
C50 C51 C52 119.6(7) . .
C53 C52 C51 119.9(8) . .
C52 C53 C54 121.6(8) . .
O13 C54 C49 124.3(7) . .
O13 C54 C53 117.5(7) . .
C53 C54 C49 118.2(7) . .
N10 C55 C56 112.6(6) . .
C57 C56 C55 112.8(6) . .
C56 C57 C58 115.2(7) . .
C59 C58 C57 110.0(7) . .
N9 C59 C58 112.8(7) . .
O16 C60 N9 116.6(7) . .
O16 C60 C61 125.3(7) . .
N9 C60 C61 118.1(6) . .
C62 C61 C60 118.3(7) . .
C66 C61 C60 121.8(6) . .
C66 C61 C62 120.0(8) . .
C63 C62 C61 120.4(8) . .
C62 C63 C64 120.3(8) . .
C65 C64 C63 119.9(8) . .
C64 C65 C66 121.5(8) . .
O15 C66 C61 124.9(7) . .
O15 C66 C65 117.4(7) . .
C61 C66 C65 117.8(7) . .
N12 C67 C68 114.8(7) . .
C67 C68 C69A 117.9(9) . .
C67 C68 C69B 106.8(8) . .
O18 C72 N11 122.6(9) . .
O18 C72 C73 120.1(8) . .
N11 C72 C73 117.4(7) . .
C74 C73 C72 116.9(8) . .
C78 C73 C72 121.7(7) . .
C78 C73 C74 121.4(8) . .
C75 C74 C73 120.8(9) . .
C76 C75 C74 118.4(8) . .
C75 C76 C77 122.7(9) . .
C76 C77 C78 119.8(9) . .
O17 C78 C73 128.0(8) . .
O17 C78 C77 115.3(9) . .
C73 C78 C77 116.8(8) . .
C68 C69A C70A 108.7(13) . .
C71A C70A C69A 106.8(14) . .
C70A C71A N11 111.5(13) . .
C70B C69B C68 118.2(14) . .
C71B C70B C69B 130.7(16) . .
C70B C71B N11 132.4(15) . .
O9S Cl1 O9S 180.0 2_765 .
O9S Cl1 O10S 73.1(8) . 2_765
O9S Cl1 O10S 106.9(9) . .
O9S Cl1 O10S 73.1(8) 2_765 .
O9S Cl1 O10S 106.9(9) 2_765 2_765
O10S Cl1 O10S 180.0 2_765 .
O11S Cl1 O9S 70.1(11) . 2_765
O11S Cl1 O9S 109.9(11) 2_765 2_765
O11S Cl1 O9S 70.1(11) 2_765 .
O11S Cl1 O9S 109.9(11) . .
O11S Cl1 O10S 77.1(12) 2_765 .
O11S Cl1 O10S 77.1(12) . 2_765
O11S Cl1 O10S 102.9(12) . .
O11S Cl1 O10S 102.9(12) 2_765 2_765
O11S Cl1 O11S 180.0(12) 2_765 .
O12S Cl1 O12S 180.0 2_765 .
Cl1 O9S O10S 53.6(6) . 2_765
Cl1 O9S O11S 54.8(7) . 2_765
O11S O9S O10S 83.9(11) 2_765 2_765
Cl1 O10S O9S 53.2(6) . 2_765
Cl1 O10S O11S 51.2(7) . 2_765
O9S O10S O11S 84.0(10) 2_765 2_765
Cl1 O11S O9S 55.1(8) . 2_765
Cl1 O11S O10S 51.8(7) . 2_765
O9S O11S O10S 84.4(11) 2_765 2_765
O13S Cl2 O13S 180.0 . 2_666
O13S Cl2 O14S 81.5(13) . 2_666
O13S Cl2 O14S 81.5(13) 2_666 .
O13S Cl2 O14S 98.5(13) . .
O13S Cl2 O14S 98.5(13) 2_666 2_666
O13S Cl2 O15S 61.9(14) . 2_666
O13S Cl2 O15S 118.1(14) . .
O13S Cl2 O15S 61.9(14) 2_666 .
O13S Cl2 O15S 118.1(14) 2_666 2_666
O14S Cl2 O14S 180.0 . 2_666
O14S Cl2 O15S 59.0(14) . 2_666
O14S Cl2 O15S 121.0(14) 2_666 2_666
O14S Cl2 O15S 121.0(14) . .
O14S Cl2 O15S 59.0(14) 2_666 .
O15S Cl2 O15S 180.0 2_666 .
O16S Cl2 O16S 180.0(10) . 2_666
Cl2 O13S O15S 59.7(9) . 2_666
O15S O14S Cl2 61.1(10) 2_666 .
Cl2 O15S O13S 58.4(9) . 2_666
O14S O15S Cl2 59.9(10) 2_666 .
O14S O15S O13S 96.7(18) 2_666 2_666
O1C Cl3 O1A 103.8(16) . .
O2C Cl3 O1A 101.7(15) . .
O2C Cl3 O1C 114.7(10) . .
O3C Cl3 O1A 106.8(15) . .
O3C Cl3 O1C 104.3(10) . .
O3C Cl3 O2C 123.5(10) . .

loop_
_geom_bond_atom_site_label_1
_geom_bond_atom_site_label_2
_geom_bond_distance
_geom_bond_site_symmetry_2
Ni1 O1 1.993(5) .
Ni1 O1H 2.061(4) .
Ni1 O2 2.062(5) .
Ni1 O7 2.051(4) .
Ni1 O9 2.060(4) .
Ni1 N4 2.069(6) 2_565
Ni2 O1H 2.048(4) .
Ni2 O3 1.995(5) .
Ni2 O4 2.031(5) .
Ni2 O8 2.071(5) .
Ni2 O9 2.041(4) .
Ni2 N6 2.091(5) 2_565
Ni3 O1H 2.075(5) .
Ni3 O5 2.006(5) .
Ni3 O6 2.047(5) .
Ni3 O7 2.057(4) .
Ni3 O8 2.039(4) .
Ni3 N2 2.070(5) 2_565
Ni4 O7 2.036(4) .
Ni4 O8 2.023(4) .
Ni4 O9 2.039(4) .
Ni4 O10 2.095(5) .
Ni4 O11 2.061(5) .
Ni4 O12 2.076(5) .
O1 C12 1.305(8) .
O2 C6 1.242(8) .
O3 C24 1.293(8) .
O4 C18 1.257(8) .
O5 C36 1.278(8) .
O6 C30 1.236(8) .
O7 C37 1.411(8) .
O8 C38 1.401(8) .
O9 C39 1.407(8) .
O10 C40 1.432(9) .
O11 C41 1.420(9) .
O12 C42 1.432(9) .
N1 C5 1.448(9) .
N1 C6 1.345(9) .
N2 Ni3 2.070(5) 2_565
N2 C1 1.469(8) .
N3 C17 1.463(8) .
N3 C18 1.314(9) .
N4 Ni1 2.070(6) 2_565
N4 C13 1.471(9) .
N5 C29 1.450(9) .
N5 C30 1.340(8) .
N6 Ni2 2.091(5) 2_565
N6 C25 1.435(9) .
C1 C2 1.525(9) .
C2 C3 1.525(9) .
C3 C4 1.518(9) .
C4 C5 1.502(10) .
C6 C7 1.469(9) .
C7 C8 1.405(9) .
C7 C12 1.432(9) .
C8 C9 1.362(10) .
C9 C10 1.383(10) .
C10 C11 1.367(10) .
C11 C12 1.402(9) .
C13 C14 1.523(9) .
C14 C15 1.512(9) .
C15 C16 1.521(9) .
C16 C17 1.495(10) .
C18 C19 1.490(9) .
C19 C20 1.396(10) .
C19 C24 1.427(9) .
C20 C21 1.370(10) .
C21 C22 1.385(11) .
C22 C23 1.364(11) .
C23 C24 1.412(9) .
C25 C26 1.535(9) .
C26 C27 1.524(9) .
C27 C28 1.505(9) .
C28 C29 1.516(9) .
C30 C31 1.490(9) .
C31 C32 1.384(9) .
C31 C36 1.425(9) .
C32 C33 1.381(9) .
C33 C34 1.386(10) .
C34 C35 1.356(10) .
C35 C36 1.431(9) .
Ni5 O2H 2.071(5) .
Ni5 O13 1.993(5) .
Ni5 O14 2.051(5) .
Ni5 O19 2.047(5) .
Ni5 O20 2.071(5) .
Ni5 N12 2.085(6) 2_666
Ni6 O2H 2.064(5) .
Ni6 O15 1.993(5) .
Ni6 O16 2.062(5) .
Ni6 O19 2.056(5) .
Ni6 O21 2.047(5) .
Ni6 N8 2.089(6) 2_666
Ni7 O2H 2.058(5) .
Ni7 O17 2.018(6) .
Ni7 O18 2.061(5) .
Ni7 O20 2.054(5) .
Ni7 O21 2.060(5) .
Ni7 N10 2.073(6) 2_666
Ni8 O19 2.034(5) .
Ni8 O20 2.004(5) .
Ni8 O21 2.043(5) .
Ni8 O22 2.076(5) .
Ni8 O23 2.067(6) .
Ni8 O24 2.068(5) .
O13 C54 1.309(9) .
O14 C48 1.261(8) .
O15 C66 1.326(9) .
O16 C60 1.255(8) .
O17 C78 1.310(10) .
O18 C72 1.231(9) .
O19 C79 1.394(9) .
O20 C80 1.417(8) .
O21 C81 1.383(9) .
O22 C82 1.427(12) .
O23 C83 1.373(12) .
O24 C84 1.440(10) .
N7 C47 1.443(11) .
N7 C48 1.336(10) .
N8 Ni6 2.089(6) 2_666
N8 C43 1.477(9) .
N9 C59 1.457(11) .
N9 C60 1.333(11) .
N10 Ni7 2.073(6) 2_666
N10 C55 1.487(8) .
N11 C72 1.318(12) .
N11 C71A 1.498(16) .
N11 C71B 1.475(15) .
N12 Ni5 2.085(6) 2_666
N12 C67 1.447(9) .
C43 C44 1.522(11) .
C44 C45 1.520(12) .
C45 C46 1.523(11) .
C46 C47 1.509(11) .
C48 C49 1.460(11) .
C49 C50 1.418(10) .
C49 C54 1.411(11) .
C50 C51 1.352(11) .
C51 C52 1.385(13) .
C52 C53 1.381(11) .
C53 C54 1.410(11) .
C55 C56 1.517(11) .
C56 C57 1.513(12) .
C57 C58 1.520(11) .
C58 C59 1.505(12) .
C60 C61 1.460(11) .
C61 C62 1.408(10) .
C61 C66 1.398(11) .
C62 C63 1.377(12) .
C63 C64 1.381(13) .
C64 C65 1.374(11) .
C65 C66 1.415(11) .
C67 C68 1.492(12) .
C68 C69A 1.496(18) .
C68 C69B 1.576(18) .
C72 C73 1.537(12) .
C73 C74 1.389(11) .
C73 C78 1.383(13) .
C74 C75 1.388(14) .
C75 C76 1.339(15) .
C76 C77 1.386(13) .
C77 C78 1.423(12) .
C69A C70A 1.510(18) .
C70A C71A 1.216(19) .
C69B C70B 1.542(19) .
C70B C71B 1.245(18) .
Cl1 O9S 1.431(12) .
Cl1 O9S 1.431(12) 2_765
Cl1 O10S 1.437(12) 2_765
Cl1 O10S 1.437(12) .
Cl1 O11S 1.426(15) .
Cl1 O11S 1.426(15) 2_765
Cl1 O12S 1.417(15) 2_765
Cl1 O12S 1.417(15) .
O9S O10S 1.71(2) 2_765
O9S O11S 1.64(3) 2_765
O10S O9S 1.71(2) 2_765
O10S O11S 1.78(3) 2_765
O11S O9S 1.64(3) 2_765
O11S O10S 1.78(3) 2_765
Cl2 O13S 1.403(14) .
Cl2 O13S 1.403(14) 2_666
Cl2 O14S 1.408(15) 2_666
Cl2 O14S 1.408(15) .
Cl2 O15S 1.423(16) 2_666
Cl2 O15S 1.424(16) .
Cl2 O16S 1.437(13) .
Cl2 O16S 1.437(13) 2_666
O13S O15S 1.45(3) 2_666
O14S O15S 1.39(3) 2_666
O15S O13S 1.45(3) 2_666
O15S O14S 1.39(3) 2_666
O1S C1S 1.373(10) .
O2S C2S 1.415(16) .
O4S C4S 1.390(15) .
O7S C7S 1.429(12) .
O8S C8S 1.388(15) .
Cl3 O1A 1.51(4) .
Cl3 O1C 1.452(18) .
Cl3 O2C 1.353(15) .
Cl3 O3C 1.326(16) .

loop_
_platon_squeeze_void_nr
_platon_squeeze_void_average_x
_platon_squeeze_void_average_y
_platon_squeeze_void_average_z
_platon_squeeze_void_volume
_platon_squeeze_void_count_electrons
_platon_squeeze_void_content
1 0.464 0.880 0.838 229 58 ' '
2 0.536 0.120 0.162 229 58 ' '
